data_7000243
loop_
_publ_author_name
'Pothiraja, Ramasamy'
'Milanov, Andrian'
'Parala, Harish'
'Winter, Manuela'
'Fischer, Roland A.'
'Devi, Anjana'

_publ_section_title
;
 Monomeric malonate precursors for the MOCVD of HfO2 and ZrO2 thin
 films
;
_journal_issue 4
_journal_name_full 'Dalton Transactions'
_journal_page_first 654
_journal_paper_doi 10.1039/b810528f
_journal_year 2009
_chemical_formula_sum 'C27 H36 O16 Zr'
_chemical_formula_weight 707.78
_chemical_name_systematic
;
?
;
_space_group_IT_number 14
_symmetry_cell_setting monoclinic
_symmetry_space_group_name_Hall '-P 2ybc'
_symmetry_space_group_name_H-M 'P 1 21/c 1'
_atom_sites_solution_hydrogens geom
_atom_sites_solution_primary direct
_atom_sites_solution_secondary difmap
_audit_creation_method SHELXL-97
_cell_angle_alpha 90.00
_cell_angle_beta 97.516(3)
_cell_angle_gamma 90.00
_cell_formula_units_Z 4
_cell_length_a 10.9113(3)
_cell_length_b 13.6640(6)
_cell_length_c 21.4648(8)
_cell_measurement_reflns_used 3000
_cell_measurement_temperature 113(2)
_cell_measurement_theta_max 31.095
_cell_measurement_theta_min 2.669
_cell_volume 3172.7(2)
_computing_cell_refinement 'CrysAlis RED 1.171.13, Oxford Diffraction'
_computing_data_collection 'CrysAlis CCD 1.171.13, Oxford Diffraction'
_computing_data_reduction 'CrysAlis RED 1.171.13, Oxford Diffraction'
_computing_molecular_graphics SHELXL-97
_computing_publication_material SHELXL-97
_computing_structure_refinement 'SHELXL-97 (Sheldrick, 1997)'
_computing_structure_solution 'SHELXS-97 (Sheldrick, 1990)'
_diffrn_ambient_temperature 113(2)
_diffrn_measured_fraction_theta_full 0.996
_diffrn_measured_fraction_theta_max 0.996
_diffrn_measurement_device_type 'Sapphire2-CCD, Oxford Diffraction'
_diffrn_measurement_method '406 images at 1.0 deg. in \w and 20 sec.'
_diffrn_radiation_monochromator graphite
_diffrn_radiation_source 'Enhance (Mo) X-ray Source'
_diffrn_radiation_type MoK\a
_diffrn_radiation_wavelength 0.71073
_diffrn_reflns_av_R_equivalents 0.0345
_diffrn_reflns_av_sigmaI/netI 0.0414
_diffrn_reflns_limit_h_max 8
_diffrn_reflns_limit_h_min -12
_diffrn_reflns_limit_k_max 16
_diffrn_reflns_limit_k_min -16
_diffrn_reflns_limit_l_max 25
_diffrn_reflns_limit_l_min -25
_diffrn_reflns_number 18409
_diffrn_reflns_theta_full 25.00
_diffrn_reflns_theta_max 25.00
_diffrn_reflns_theta_min 2.86
_exptl_absorpt_coefficient_mu 0.419
_exptl_absorpt_correction_T_max 0.910
_exptl_absorpt_correction_T_min 0.880
_exptl_absorpt_correction_type empirical
_exptl_absorpt_process_details sadabs
_exptl_crystal_colour colourless
_exptl_crystal_density_diffrn 1.482
_exptl_crystal_density_method 'not measured'
_exptl_crystal_description prism
_exptl_crystal_F_000 1464
_exptl_crystal_size_max 0.50
_exptl_crystal_size_mid 0.22
_exptl_crystal_size_min 0.20
_refine_diff_density_max 0.373
_refine_diff_density_min -0.276
_refine_diff_density_rms 0.063
_refine_ls_extinction_method none
_refine_ls_goodness_of_fit_ref 1.043
_refine_ls_hydrogen_treatment constr
_refine_ls_matrix_type full
_refine_ls_number_parameters 397
_refine_ls_number_reflns 5561
_refine_ls_number_restraints 0
_refine_ls_restrained_S_all 1.043
_refine_ls_R_factor_all 0.0440
_refine_ls_R_factor_gt 0.0303
_refine_ls_shift/su_max 0.002
_refine_ls_shift/su_mean 0.000
_refine_ls_structure_factor_coef Fsqd
_refine_ls_weighting_details 'calc w=1/[\s^2^(Fo^2^)+(0.0397P)^2^+0.7590P] where P=(Fo^2^+2Fc^2^)/3'
_refine_ls_weighting_scheme calc
_refine_ls_wR_factor_gt 0.0758
_refine_ls_wR_factor_ref 0.0786
_reflns_number_gt 4368
_reflns_number_total 5561
_reflns_threshold_expression >2sigma(I)
_cod_data_source_file b810528f.txt
_cod_data_source_block cvd192
_cod_original_sg_symbol_H-M P2(1)/c
_cod_database_code 7000243

loop_
_symmetry_equiv_pos_as_xyz
'x, y, z'
'-x, y+1/2, -z+1/2'
'-x, -y, -z'
'x, -y-1/2, z-1/2'

loop_
_atom_site_label
_atom_site_type_symbol
_atom_site_fract_x
_atom_site_fract_y
_atom_site_fract_z
_atom_site_U_iso_or_equiv
_atom_site_adp_type
_atom_site_occupancy
_atom_site_symmetry_multiplicity
_atom_site_calc_flag
_atom_site_refinement_flags
_atom_site_disorder_assembly
_atom_site_disorder_group
Zr1 Zr 1.74835(2) 1.722236(17) 0.915449(11) 0.01745(8) Uani 1 1 d . . .
O12 O 2.07560(16) 1.89557(15) 0.89425(9) 0.0338(5) Uani 1 1 d . . .
C121 C 2.1209(3) 1.8899(3) 0.96004(14) 0.0427(8) Uani 1 1 d . . .
H12A H 2.2017 1.9220 0.9680 0.064 Uiso 1 1 calc R . .
H12B H 2.1292 1.8211 0.9728 0.064 Uiso 1 1 calc R . .
H12C H 2.0627 1.9227 0.9842 0.064 Uiso 1 1 calc R . .
O11 O 1.90791(15) 1.81691(13) 0.91709(8) 0.0235(4) Uani 1 1 d . . .
C12 C 1.9649(2) 1.85456(18) 0.87567(13) 0.0241(6) Uani 1 1 d . . .
C13 C 1.9238(2) 1.86117(19) 0.81195(13) 0.0262(6) Uani 1 1 d . . .
H13A H 1.9753 1.8883 0.7839 0.031 Uiso 1 1 calc R . .
O14 O 1.76936(16) 1.83994(14) 0.72810(8) 0.0309(5) Uani 1 1 d . . .
C14 C 1.8062(2) 1.82752(19) 0.78979(12) 0.0225(6) Uani 1 1 d . . .
C141 C 1.6485(2) 1.8007(2) 0.70528(13) 0.0344(7) Uani 1 1 d . . .
H14A H 1.6297 1.8131 0.6601 0.052 Uiso 1 1 calc R . .
H14B H 1.5860 1.8323 0.7273 0.052 Uiso 1 1 calc R . .
H14C H 1.6479 1.7300 0.7130 0.052 Uiso 1 1 calc R . .
O15 O 1.73134(14) 1.78794(13) 0.82207(8) 0.0217(4) Uani 1 1 d . . .
O21 O 1.76022(15) 1.81409(12) 1.00003(8) 0.0226(4) Uani 1 1 d . . .
C221 C 1.8348(3) 1.8629(2) 1.11495(14) 0.0367(7) Uani 1 1 d . . .
H22A H 1.8481 1.8879 1.1581 0.055 Uiso 1 1 calc R . .
H22B H 1.8936 1.8938 1.0903 0.055 Uiso 1 1 calc R . .
H22C H 1.8473 1.7918 1.1154 0.055 Uiso 1 1 calc R . .
O22 O 1.71073(18) 1.88488(14) 1.08724(9) 0.0335(5) Uani 1 1 d . . .
C22 C 1.6788(2) 1.85481(18) 1.02762(13) 0.0256(6) Uani 1 1 d . . .
C23 C 1.5578(2) 1.8740(2) 1.00219(13) 0.0296(6) Uani 1 1 d . . .
H23A H 1.5019 1.9028 1.0273 0.036 Uiso 1 1 calc R . .
O24 O 1.40387(17) 1.87970(16) 0.91757(9) 0.0381(5) Uani 1 1 d . . .
C24 C 1.5193(2) 1.85095(19) 0.94008(13) 0.0271(6) Uani 1 1 d . . .
O25 O 1.58202(15) 1.80805(13) 0.90274(8) 0.0235(4) Uani 1 1 d . . .
O34 O 1.53361(16) 1.54019(14) 0.77502(9) 0.0314(5) Uani 1 1 d . . .
C321 C 2.0753(2) 1.5887(2) 0.82236(14) 0.0354(7) Uani 1 1 d . . .
H32A H 2.1420 1.5660 0.7995 0.053 Uiso 1 1 calc R . .
H32B H 2.0844 1.5587 0.8642 0.053 Uiso 1 1 calc R . .
H32C H 2.0794 1.6601 0.8266 0.053 Uiso 1 1 calc R . .
O32 O 1.95829(17) 1.56137(14) 0.78844(9) 0.0302(4) Uani 1 1 d . . .
C32 C 1.8577(2) 1.58786(19) 0.81448(12) 0.0247(6) Uani 1 1 d . . .
O31 O 1.87305(15) 1.63398(12) 0.86568(8) 0.0223(4) Uani 1 1 d . . .
C341 C 1.4196(2) 1.5609(2) 0.79889(13) 0.0342(7) Uani 1 1 d . . .
H34A H 1.3510 1.5307 0.7715 0.051 Uiso 1 1 calc R . .
H34B H 1.4071 1.6318 0.8000 0.051 Uiso 1 1 calc R . .
H34C H 1.4228 1.5342 0.8415 0.051 Uiso 1 1 calc R . .
O35 O 1.62753(15) 1.62204(13) 0.85782(8) 0.0235(4) Uani 1 1 d . . .
C33 C 1.7450(2) 1.5592(2) 0.78190(12) 0.0279(6) Uani 1 1 d . . .
H33A H 1.7420 1.5277 0.7423 0.033 Uiso 1 1 calc R . .
C34 C 1.6370(2) 1.57705(19) 0.80754(12) 0.0243(6) Uani 1 1 d . . .
O42 O 1.54907(15) 1.59562(13) 1.05976(8) 0.0253(4) Uani 1 1 d . . .
C42 C 1.6481(2) 1.61592(17) 1.03033(12) 0.0199(5) Uani 1 1 d . . .
O41 O 1.62943(14) 1.64644(12) 0.97478(8) 0.0201(4) Uani 1 1 d . . .
C43 C 1.7623(2) 1.59835(19) 1.06553(12) 0.0225(6) Uani 1 1 d . . .
H43A H 1.7669 1.5763 1.1077 0.027 Uiso 1 1 calc R . .
O44 O 1.97451(15) 1.58907(14) 1.07448(8) 0.0267(4) Uani 1 1 d . . .
C44 C 1.8694(2) 1.61338(18) 1.03838(12) 0.0214(6) Uani 1 1 d . . .
C441 C 2.0884(2) 1.6054(2) 1.04861(13) 0.0299(6) Uani 1 1 d . . .
H44A H 2.1584 1.5849 1.0791 0.045 Uiso 1 1 calc R . .
H44B H 2.0963 1.6751 1.0392 0.045 Uiso 1 1 calc R . .
H44C H 2.0877 1.5672 1.0099 0.045 Uiso 1 1 calc R . .
C421 C 1.4290(2) 1.6158(2) 1.02577(14) 0.0301(6) Uani 1 1 d . . .
H42A H 1.3650 1.5982 1.0518 0.045 Uiso 1 1 calc R . .
H42B H 1.4177 1.5773 0.9869 0.045 Uiso 1 1 calc R . .
H42C H 1.4227 1.6857 1.0155 0.045 Uiso 1 1 calc R . .
O45 O 1.87579(14) 1.64470(12) 0.98368(8) 0.0212(4) Uani 1 1 d . . .
C94 C 1.8430(3) 1.1349(2) 0.83469(13) 0.0347(7) Uani 1 1 d . . .
H94A H 1.8954 1.0791 0.8386 0.042 Uiso 1 1 calc R . .
C95 C 1.8839(3) 1.2207(2) 0.80935(14) 0.0366(7) Uani 1 1 d . . .
H95A H 1.9636 1.2232 0.7962 0.044 Uiso 1 1 calc R . .
C96 C 1.8095(3) 1.3014(2) 0.80340(14) 0.0362(7) Uani 1 1 d . . .
H96A H 1.8372 1.3602 0.7861 0.043 Uiso 1 1 calc R . .
C97 C 1.6933(3) 1.2971(2) 0.82283(15) 0.0378(7) Uani 1 1 d . . .
H97A H 1.6411 1.3530 0.8188 0.045 Uiso 1 1 calc R . .
C98 C 1.6534(3) 1.2123(2) 0.84789(14) 0.0378(7) Uani 1 1 d . . .
H98A H 1.5738 1.2102 0.8612 0.045 Uiso 1 1 calc R . .
C99 C 1.7279(3) 1.1294(2) 0.85413(13) 0.0339(7) Uani 1 1 d . . .
C93 C 1.6822(3) 1.0359(2) 0.88014(16) 0.0486(8) Uani 1 1 d . . .
H93A H 1.7464 0.9856 0.8812 0.073 Uiso 1 1 calc R . .
H93B H 1.6077 1.0139 0.8534 0.073 Uiso 1 1 calc R . .
H93C H 1.6627 1.0475 0.9228 0.073 Uiso 1 1 calc R . .
C241 C 1.3633(3) 1.8598(3) 0.85250(15) 0.0451(8) Uani 1 1 d . . .
H24A H 1.2786 1.8839 0.8414 0.068 Uiso 1 1 calc R . .
H24B H 1.3654 1.7891 0.8451 0.068 Uiso 1 1 calc R . .
H24C H 1.4181 1.8929 0.8265 0.068 Uiso 1 1 calc R . .

loop_
_atom_site_aniso_label
_atom_site_aniso_U_11
_atom_site_aniso_U_22
_atom_site_aniso_U_33
_atom_site_aniso_U_23
_atom_site_aniso_U_13
_atom_site_aniso_U_12
Zr1 0.01770(13) 0.01771(13) 0.01769(13) 0.00121(11) 0.00513(9) 0.00117(10)
O12 0.0256(10) 0.0421(12) 0.0349(11) 0.0002(10) 0.0082(8) -0.0111(9)
C121 0.0319(17) 0.060(2) 0.0363(17) -0.0023(16) 0.0036(13) -0.0156(15)
O11 0.0232(9) 0.0232(10) 0.0251(10) -0.0001(8) 0.0065(7) -0.0046(7)
C12 0.0230(14) 0.0170(13) 0.0343(16) -0.0013(12) 0.0107(12) -0.0005(11)
C13 0.0272(15) 0.0255(15) 0.0286(15) 0.0047(12) 0.0142(12) -0.0006(11)
O14 0.0296(10) 0.0410(12) 0.0227(10) 0.0103(9) 0.0064(8) -0.0019(9)
C14 0.0258(14) 0.0187(14) 0.0244(14) 0.0048(12) 0.0086(11) 0.0061(11)
C141 0.0317(16) 0.0467(19) 0.0236(15) 0.0121(13) -0.0009(12) -0.0033(13)
O15 0.0219(9) 0.0237(10) 0.0206(9) 0.0047(8) 0.0067(7) 0.0016(7)
O21 0.0253(9) 0.0201(9) 0.0238(9) -0.0038(8) 0.0080(7) -0.0012(7)
C221 0.0432(18) 0.0367(18) 0.0293(16) -0.0104(14) 0.0018(13) -0.0016(13)
O22 0.0443(12) 0.0334(11) 0.0240(10) -0.0069(9) 0.0091(9) 0.0050(9)
C22 0.0362(16) 0.0157(13) 0.0270(15) 0.0010(12) 0.0119(12) -0.0003(11)
C23 0.0355(16) 0.0278(15) 0.0280(15) -0.0003(13) 0.0134(12) 0.0099(12)
O24 0.0311(11) 0.0484(13) 0.0357(12) 0.0062(10) 0.0081(9) 0.0197(9)
C24 0.0261(14) 0.0214(14) 0.0364(16) 0.0102(12) 0.0143(12) 0.0086(11)
O25 0.0230(9) 0.0241(10) 0.0246(10) 0.0038(8) 0.0071(8) 0.0072(7)
O34 0.0322(11) 0.0335(11) 0.0278(10) -0.0051(9) 0.0012(8) -0.0070(8)
C321 0.0301(16) 0.0437(19) 0.0345(17) 0.0065(14) 0.0125(13) 0.0120(13)
O32 0.0343(11) 0.0312(11) 0.0277(10) -0.0008(9) 0.0140(8) 0.0087(8)
C32 0.0344(15) 0.0179(14) 0.0245(14) 0.0066(12) 0.0132(12) 0.0054(11)
O31 0.0254(10) 0.0230(10) 0.0192(9) 0.0002(8) 0.0059(7) 0.0043(7)
C341 0.0289(16) 0.0392(18) 0.0340(16) -0.0021(14) 0.0022(12) -0.0085(13)
O35 0.0263(10) 0.0237(10) 0.0213(10) -0.0008(8) 0.0062(7) -0.0038(7)
C33 0.0367(16) 0.0255(15) 0.0225(14) -0.0045(12) 0.0074(12) -0.0016(12)
C34 0.0350(15) 0.0174(14) 0.0203(14) 0.0021(11) 0.0029(11) -0.0036(11)
O42 0.0230(10) 0.0305(10) 0.0235(10) 0.0027(8) 0.0077(8) -0.0034(8)
C42 0.0272(14) 0.0143(13) 0.0198(13) -0.0027(11) 0.0091(11) -0.0038(10)
O41 0.0200(9) 0.0219(10) 0.0189(9) 0.0010(7) 0.0041(7) -0.0012(7)
C43 0.0246(14) 0.0259(14) 0.0178(13) 0.0057(11) 0.0060(11) 0.0025(11)
O44 0.0217(10) 0.0367(11) 0.0214(9) 0.0054(8) 0.0022(7) 0.0041(8)
C44 0.0259(14) 0.0158(13) 0.0218(14) -0.0020(11) 0.0008(11) 0.0032(10)
C441 0.0214(14) 0.0369(17) 0.0310(15) 0.0016(13) 0.0025(11) 0.0051(12)
C421 0.0214(14) 0.0348(16) 0.0354(16) 0.0000(13) 0.0082(12) -0.0041(12)
O45 0.0212(9) 0.0249(10) 0.0183(9) 0.0033(8) 0.0053(7) 0.0035(7)
C94 0.0442(18) 0.0296(17) 0.0309(16) -0.0017(13) 0.0078(13) 0.0100(13)
C95 0.0403(17) 0.0374(18) 0.0327(16) -0.0065(15) 0.0067(13) -0.0007(14)
C96 0.0470(19) 0.0270(17) 0.0332(17) 0.0003(13) 0.0001(14) -0.0037(13)
C97 0.0392(17) 0.0278(17) 0.0449(19) -0.0009(14) -0.0003(14) 0.0067(13)
C98 0.0356(17) 0.0368(18) 0.0404(17) -0.0088(15) 0.0030(13) 0.0049(14)
C99 0.0476(18) 0.0290(16) 0.0253(15) -0.0037(13) 0.0051(13) 0.0004(13)
C93 0.061(2) 0.040(2) 0.048(2) 0.0027(16) 0.0206(17) -0.0024(16)
C241 0.0284(17) 0.066(2) 0.0409(19) 0.0071(17) 0.0028(14) 0.0155(15)

loop_
_atom_type_symbol
_atom_type_description
_atom_type_scat_dispersion_real
_atom_type_scat_dispersion_imag
_atom_type_scat_source
C C 0.0033 0.0016 'International Tables Vol C Tables 4.2.6.8 and 6.1.1.4'
H H 0.0000 0.0000 'International Tables Vol C Tables 4.2.6.8 and 6.1.1.4'
O O 0.0106 0.0060 'International Tables Vol C Tables 4.2.6.8 and 6.1.1.4'
Zr Zr -2.9673 0.5597 'International Tables Vol C Tables 4.2.6.8 and 6.1.1.4'

loop_
_geom_angle_atom_site_label_1
_geom_angle_atom_site_label_2
_geom_angle_atom_site_label_3
_geom_angle
_geom_angle_site_symmetry_1
_geom_angle_site_symmetry_3
_geom_angle_publ_flag
O25 Zr1 O45 144.29(6) . . ?
O25 Zr1 O11 109.89(7) . . ?
O45 Zr1 O11 80.63(6) . . ?
O25 Zr1 O35 80.32(7) . . ?
O45 Zr1 O35 111.46(7) . . ?
O11 Zr1 O35 144.36(6) . . ?
O25 Zr1 O15 71.93(6) . . ?
O45 Zr1 O15 142.59(6) . . ?
O11 Zr1 O15 74.98(6) . . ?
O35 Zr1 O15 76.33(6) . . ?
O25 Zr1 O41 77.13(6) . . ?
O45 Zr1 O41 75.64(6) . . ?
O11 Zr1 O41 143.90(6) . . ?
O35 Zr1 O41 70.84(6) . . ?
O15 Zr1 O41 137.90(6) . . ?
O25 Zr1 O21 75.56(6) . . ?
O45 Zr1 O21 75.92(6) . . ?
O11 Zr1 O21 71.63(6) . . ?
O35 Zr1 O21 142.81(6) . . ?
O15 Zr1 O21 120.85(7) . . ?
O41 Zr1 O21 76.43(6) . . ?
O25 Zr1 O31 143.57(6) . . ?
O45 Zr1 O31 71.09(6) . . ?
O11 Zr1 O31 77.76(6) . . ?
O35 Zr1 O31 75.25(6) . . ?
O15 Zr1 O31 76.28(6) . . ?
O41 Zr1 O31 118.31(6) . . ?
O21 Zr1 O31 137.90(6) . . ?
C12 O12 C121 116.7(2) . . ?
O12 C121 H12A 109.5 . . ?
O12 C121 H12B 109.5 . . ?
H12A C121 H12B 109.5 . . ?
O12 C121 H12C 109.5 . . ?
H12A C121 H12C 109.5 . . ?
H12B C121 H12C 109.5 . . ?
C12 O11 Zr1 134.63(17) . . ?
O11 C12 O12 117.9(2) . . ?
O11 C12 C13 126.7(2) . . ?
O12 C12 C13 115.3(2) . . ?
C12 C13 C14 118.8(2) . . ?
C12 C13 H13A 120.6 . . ?
C14 C13 H13A 120.6 . . ?
C14 O14 C141 115.3(2) . . ?
O15 C14 O14 117.7(2) . . ?
O15 C14 C13 126.2(2) . . ?
O14 C14 C13 116.1(2) . . ?
O14 C141 H14A 109.5 . . ?
O14 C141 H14B 109.5 . . ?
H14A C141 H14B 109.5 . . ?
O14 C141 H14C 109.5 . . ?
H14A C141 H14C 109.5 . . ?
H14B C141 H14C 109.5 . . ?
C14 O15 Zr1 134.30(16) . . ?
C22 O21 Zr1 132.21(17) . . ?
O22 C221 H22A 109.5 . . ?
O22 C221 H22B 109.5 . . ?
H22A C221 H22B 109.5 . . ?
O22 C221 H22C 109.5 . . ?
H22A C221 H22C 109.5 . . ?
H22B C221 H22C 109.5 . . ?
C22 O22 C221 116.2(2) . . ?
O21 C22 O22 118.1(2) . . ?
O21 C22 C23 126.3(3) . . ?
O22 C22 C23 115.6(2) . . ?
C24 C23 C22 119.4(2) . . ?
C24 C23 H23A 120.3 . . ?
C22 C23 H23A 120.3 . . ?
C24 O24 C241 116.7(2) . . ?
O25 C24 O24 117.8(3) . . ?
O25 C24 C23 126.6(2) . . ?
O24 C24 C23 115.6(2) . . ?
C24 O25 Zr1 133.72(17) . . ?
C34 O34 C341 116.7(2) . . ?
O32 C321 H32A 109.5 . . ?
O32 C321 H32B 109.5 . . ?
H32A C321 H32B 109.5 . . ?
O32 C321 H32C 109.5 . . ?
H32A C321 H32C 109.5 . . ?
H32B C321 H32C 109.5 . . ?
C32 O32 C321 116.1(2) . . ?
O31 C32 O32 118.3(2) . . ?
O31 C32 C33 126.1(2) . . ?
O32 C32 C33 115.6(2) . . ?
C32 O31 Zr1 132.75(16) . . ?
O34 C341 H34A 109.5 . . ?
O34 C341 H34B 109.5 . . ?
H34A C341 H34B 109.5 . . ?
O34 C341 H34C 109.5 . . ?
H34A C341 H34C 109.5 . . ?
H34B C341 H34C 109.5 . . ?
C34 O35 Zr1 133.22(16) . . ?
C34 C33 C32 119.5(2) . . ?
C34 C33 H33A 120.2 . . ?
C32 C33 H33A 120.2 . . ?
O35 C34 O34 118.1(2) . . ?
O35 C34 C33 126.6(2) . . ?
O34 C34 C33 115.3(2) . . ?
C42 O42 C421 117.0(2) . . ?
O41 C42 O42 118.2(2) . . ?
O41 C42 C43 126.6(2) . . ?
O42 C42 C43 115.1(2) . . ?
C42 O41 Zr1 132.39(15) . . ?
C44 C43 C42 119.3(2) . . ?
C44 C43 H43A 120.3 . . ?
C42 C43 H43A 120.3 . . ?
C44 O44 C441 117.0(2) . . ?
O45 C44 O44 118.4(2) . . ?
O45 C44 C43 126.4(2) . . ?
O44 C44 C43 115.1(2) . . ?
O44 C441 H44A 109.5 . . ?
O44 C441 H44B 109.5 . . ?
H44A C441 H44B 109.5 . . ?
O44 C441 H44C 109.5 . . ?
H44A C441 H44C 109.5 . . ?
H44B C441 H44C 109.5 . . ?
O42 C421 H42A 109.5 . . ?
O42 C421 H42B 109.5 . . ?
H42A C421 H42B 109.5 . . ?
O42 C421 H42C 109.5 . . ?
H42A C421 H42C 109.5 . . ?
H42B C421 H42C 109.5 . . ?
C44 O45 Zr1 133.54(16) . . ?
C99 C94 C95 121.1(3) . . ?
C99 C94 H94A 119.5 . . ?
C95 C94 H94A 119.5 . . ?
C96 C95 C94 120.1(3) . . ?
C96 C95 H95A 120.0 . . ?
C94 C95 H95A 120.0 . . ?
C95 C96 C97 119.5(3) . . ?
C95 C96 H96A 120.2 . . ?
C97 C96 H96A 120.2 . . ?
C98 C97 C96 120.2(3) . . ?
C98 C97 H97A 119.9 . . ?
C96 C97 H97A 119.9 . . ?
C97 C98 C99 121.0(3) . . ?
C97 C98 H98A 119.5 . . ?
C99 C98 H98A 119.5 . . ?
C94 C99 C98 118.1(3) . . ?
C94 C99 C93 121.2(3) . . ?
C98 C99 C93 120.6(3) . . ?
C99 C93 H93A 109.5 . . ?
C99 C93 H93B 109.5 . . ?
H93A C93 H93B 109.5 . . ?
C99 C93 H93C 109.5 . . ?
H93A C93 H93C 109.5 . . ?
H93B C93 H93C 109.5 . . ?
O24 C241 H24A 109.5 . . ?
O24 C241 H24B 109.5 . . ?
H24A C241 H24B 109.5 . . ?
O24 C241 H24C 109.5 . . ?
H24A C241 H24C 109.5 . . ?
H24B C241 H24C 109.5 . . ?

loop_
_geom_bond_atom_site_label_1
_geom_bond_atom_site_label_2
_geom_bond_distance
_geom_bond_site_symmetry_2
_geom_bond_publ_flag
Zr1 O25 2.1479(16) . ?
Zr1 O45 2.1606(16) . ?
Zr1 O11 2.1656(17) . ?
Zr1 O35 2.1716(17) . ?
Zr1 O15 2.1819(17) . ?
Zr1 O41 2.1933(16) . ?
Zr1 O21 2.1970(17) . ?
Zr1 O31 2.1970(17) . ?
O12 C12 1.344(3) . ?
O12 C121 1.436(3) . ?
C121 H12A 0.9800 . ?
C121 H12B 0.9800 . ?
C121 H12C 0.9800 . ?
O11 C12 1.260(3) . ?
C12 C13 1.385(4) . ?
C13 C14 1.388(4) . ?
C13 H13A 0.9500 . ?
O14 C14 1.343(3) . ?
O14 C141 1.449(3) . ?
C14 O15 1.260(3) . ?
C141 H14A 0.9800 . ?
C141 H14B 0.9800 . ?
C141 H14C 0.9800 . ?
O21 C22 1.260(3) . ?
C221 O22 1.438(3) . ?
C221 H22A 0.9800 . ?
C221 H22B 0.9800 . ?
C221 H22C 0.9800 . ?
O22 C22 1.346(3) . ?
C22 C23 1.386(4) . ?
C23 C24 1.381(4) . ?
C23 H23A 0.9500 . ?
O24 C24 1.347(3) . ?
O24 C241 1.435(4) . ?
C24 O25 1.264(3) . ?
O34 C34 1.345(3) . ?
O34 C341 1.434(3) . ?
C321 O32 1.434(3) . ?
C321 H32A 0.9800 . ?
C321 H32B 0.9800 . ?
C321 H32C 0.9800 . ?
O32 C32 1.345(3) . ?
C32 O31 1.259(3) . ?
C32 C33 1.389(4) . ?
C341 H34A 0.9800 . ?
C341 H34B 0.9800 . ?
C341 H34C 0.9800 . ?
O35 C34 1.258(3) . ?
C33 C34 1.386(4) . ?
C33 H33A 0.9500 . ?
O42 C42 1.350(3) . ?
O42 C421 1.440(3) . ?
C42 O41 1.254(3) . ?
C42 C43 1.391(3) . ?
C43 C44 1.388(3) . ?
C43 H43A 0.9500 . ?
O44 C44 1.339(3) . ?
O44 C441 1.443(3) . ?
C44 O45 1.260(3) . ?
C441 H44A 0.9800 . ?
C441 H44B 0.9800 . ?
C441 H44C 0.9800 . ?
C421 H42A 0.9800 . ?
C421 H42B 0.9800 . ?
C421 H42C 0.9800 . ?
C94 C99 1.376(4) . ?
C94 C95 1.391(4) . ?
C94 H94A 0.9500 . ?
C95 C96 1.365(4) . ?
C95 H95A 0.9500 . ?
C96 C97 1.387(4) . ?
C96 H96A 0.9500 . ?
C97 C98 1.372(4) . ?
C97 H97A 0.9500 . ?
C98 C99 1.391(4) . ?
C98 H98A 0.9500 . ?
C99 C93 1.504(4) . ?
C93 H93A 0.9800 . ?
C93 H93B 0.9800 . ?
C93 H93C 0.9800 . ?
C241 H24A 0.9800 . ?
C241 H24B 0.9800 . ?
C241 H24C 0.9800 . ?

loop_
_geom_torsion_atom_site_label_1
_geom_torsion_atom_site_label_2
_geom_torsion_atom_site_label_3
_geom_torsion_atom_site_label_4
_geom_torsion
_geom_torsion_site_symmetry_1
_geom_torsion_site_symmetry_2
_geom_torsion_site_symmetry_3
_geom_torsion_site_symmetry_4
_geom_torsion_publ_flag
O25 Zr1 O11 C12 -84.5(2) . . . . ?
O45 Zr1 O11 C12 130.9(2) . . . . ?
O35 Zr1 O11 C12 16.9(3) . . . . ?
O15 Zr1 O11 C12 -20.5(2) . . . . ?
O41 Zr1 O11 C12 -179.9(2) . . . . ?
O21 Zr1 O11 C12 -150.9(2) . . . . ?
O31 Zr1 O11 C12 58.4(2) . . . . ?
Zr1 O11 C12 O12 -167.71(16) . . . . ?
Zr1 O11 C12 C13 14.4(4) . . . . ?
C121 O12 C12 O11 1.9(4) . . . . ?
C121 O12 C12 C13 -180.0(2) . . . . ?
O11 C12 C13 C14 3.0(4) . . . . ?
O12 C12 C13 C14 -175.0(2) . . . . ?
C141 O14 C14 O15 -3.3(3) . . . . ?
C141 O14 C14 C13 177.5(2) . . . . ?
C12 C13 C14 O15 -2.1(4) . . . . ?
C12 C13 C14 O14 177.1(2) . . . . ?
O14 C14 O15 Zr1 164.82(16) . . . . ?
C13 C14 O15 Zr1 -16.1(4) . . . . ?
O25 Zr1 O15 C14 138.6(2) . . . . ?
O45 Zr1 O15 C14 -29.7(3) . . . . ?
O11 Zr1 O15 C14 21.3(2) . . . . ?
O35 Zr1 O15 C14 -137.3(2) . . . . ?
O41 Zr1 O15 C14 -176.7(2) . . . . ?
O21 Zr1 O15 C14 78.6(2) . . . . ?
O31 Zr1 O15 C14 -59.5(2) . . . . ?
O25 Zr1 O21 C22 25.0(2) . . . . ?
O45 Zr1 O21 C22 -133.2(2) . . . . ?
O11 Zr1 O21 C22 142.1(2) . . . . ?
O35 Zr1 O21 C22 -26.2(3) . . . . ?
O15 Zr1 O21 C22 83.2(2) . . . . ?
O41 Zr1 O21 C22 -54.9(2) . . . . ?
O31 Zr1 O21 C22 -172.3(2) . . . . ?
Zr1 O21 C22 O22 162.65(16) . . . . ?
Zr1 O21 C22 C23 -18.7(4) . . . . ?
C221 O22 C22 O21 -3.0(3) . . . . ?
C221 O22 C22 C23 178.2(2) . . . . ?
O21 C22 C23 C24 -2.6(4) . . . . ?
O22 C22 C23 C24 176.2(2) . . . . ?
C241 O24 C24 O25 -0.8(4) . . . . ?
C241 O24 C24 C23 177.8(3) . . . . ?
C22 C23 C24 O25 4.0(4) . . . . ?
C22 C23 C24 O24 -174.4(2) . . . . ?
O24 C24 O25 Zr1 -164.92(17) . . . . ?
C23 C24 O25 Zr1 16.7(4) . . . . ?
O45 Zr1 O25 C24 13.7(3) . . . . ?
O11 Zr1 O25 C24 -88.2(2) . . . . ?
O35 Zr1 O25 C24 127.2(2) . . . . ?
O15 Zr1 O25 C24 -154.1(2) . . . . ?
O41 Zr1 O25 C24 54.8(2) . . . . ?
O21 Zr1 O25 C24 -24.2(2) . . . . ?
O31 Zr1 O25 C24 175.5(2) . . . . ?
C321 O32 C32 O31 0.1(3) . . . . ?
C321 O32 C32 C33 -178.7(2) . . . . ?
O32 C32 O31 Zr1 163.17(15) . . . . ?
C33 C32 O31 Zr1 -18.1(4) . . . . ?
O25 Zr1 O31 C32 -24.2(3) . . . . ?
O45 Zr1 O31 C32 144.7(2) . . . . ?
O11 Zr1 O31 C32 -131.2(2) . . . . ?
O35 Zr1 O31 C32 25.3(2) . . . . ?
O15 Zr1 O31 C32 -53.9(2) . . . . ?
O41 Zr1 O31 C32 83.5(2) . . . . ?
O21 Zr1 O31 C32 -175.0(2) . . . . ?
O25 Zr1 O35 C34 127.4(2) . . . . ?
O45 Zr1 O35 C34 -87.8(2) . . . . ?
O11 Zr1 O35 C34 16.6(3) . . . . ?
O15 Zr1 O35 C34 53.8(2) . . . . ?
O41 Zr1 O35 C34 -153.0(2) . . . . ?
O21 Zr1 O35 C34 177.3(2) . . . . ?
O31 Zr1 O35 C34 -25.4(2) . . . . ?
O31 C32 C33 C34 -3.4(4) . . . . ?
O32 C32 C33 C34 175.3(2) . . . . ?
Zr1 O35 C34 O34 -163.10(16) . . . . ?
Zr1 O35 C34 C33 18.2(4) . . . . ?
C341 O34 C34 O35 3.7(3) . . . . ?
C341 O34 C34 C33 -177.5(2) . . . . ?
C32 C33 C34 O35 3.6(4) . . . . ?
C32 C33 C34 O34 -175.1(2) . . . . ?
C421 O42 C42 O41 -3.2(3) . . . . ?
C421 O42 C42 C43 178.0(2) . . . . ?
O42 C42 O41 Zr1 162.47(15) . . . . ?
C43 C42 O41 Zr1 -18.9(4) . . . . ?
O25 Zr1 O41 C42 -132.0(2) . . . . ?
O45 Zr1 O41 C42 24.7(2) . . . . ?
O11 Zr1 O41 C42 -25.8(3) . . . . ?
O35 Zr1 O41 C42 143.9(2) . . . . ?
O15 Zr1 O41 C42 -175.31(19) . . . . ?
O21 Zr1 O41 C42 -54.0(2) . . . . ?
O31 Zr1 O41 C42 83.5(2) . . . . ?
O41 C42 C43 C44 -1.2(4) . . . . ?
O42 C42 C43 C44 177.5(2) . . . . ?
C441 O44 C44 O45 2.9(3) . . . . ?
C441 O44 C44 C43 -178.8(2) . . . . ?
C42 C43 C44 O45 1.9(4) . . . . ?
C42 C43 C44 O44 -176.2(2) . . . . ?
O44 C44 O45 Zr1 -163.91(16) . . . . ?
C43 C44 O45 Zr1 18.0(4) . . . . ?
O25 Zr1 O45 C44 17.1(3) . . . . ?
O11 Zr1 O45 C44 128.2(2) . . . . ?
O35 Zr1 O45 C44 -86.7(2) . . . . ?
O15 Zr1 O45 C44 177.8(2) . . . . ?
O41 Zr1 O45 C44 -24.4(2) . . . . ?
O21 Zr1 O45 C44 54.9(2) . . . . ?
O31 Zr1 O45 C44 -151.6(2) . . . . ?
C99 C94 C95 C96 0.0(4) . . . . ?
C94 C95 C96 C97 0.1(4) . . . . ?
C95 C96 C97 C98 0.0(4) . . . . ?
C96 C97 C98 C99 -0.2(5) . . . . ?
C95 C94 C99 C98 -0.1(4) . . . . ?
C95 C94 C99 C93 178.5(3) . . . . ?
C97 C98 C99 C94 0.3(4) . . . . ?
C97 C98 C99 C93 -178.4(3) . . . . ?
